data_4338993
loop_
_publ_author_name
'Kennon, Bretni S.'
'Her, Jae-Hyuk'
'Stephens, Peter W.'
'Shum, William W.'
'Miller, Joel S.'

_publ_section_title
;
 Structure and magnetic ordering of KxH1-xNi(OH2)4[Ru2(CO3)4].zH2O.
;
_journal_issue 22
_journal_name_full 'Inorganic chemistry'
_journal_page_first 9033
_journal_page_last 9035
_journal_paper_doi 10.1021/ic701318q
_journal_volume 46
_journal_year 2007
_chemical_formula_moiety 'C4 H8 Ni O16 Ru2 solvent'
_chemical_formula_structural 'Ni [Ru2 (CO3)]4 4(H2 O) solvent'
_chemical_formula_sum 'C4 H8 Ni O16 Ru2 en lv so t'
_chemical_name_systematic
;
Nickel diruthenium(II,III) tetracarbonate
;
_space_group_crystal_system orthorhombic
_space_group_IT_number 56
_space_group_name_H-M_alt 'P c c n'
_symmetry_space_group_name_Hall '-P 2ab 2ac'
_symmetry_space_group_name_H-M 'P c c n'
_cell_angle_alpha 90
_cell_angle_beta 90
_cell_angle_gamma 90
_cell_formula_units_Z 4
_cell_length_a 18.1943(3)
_cell_length_b 9.3573(1)
_cell_length_c 10.0465(1)
_cell_measurement_temperature 300
_cell_volume 1710.41(4)
_computing_cell_refinement TOPAS-Academic
_computing_data_collection SPEC
_computing_data_reduction TOPAS-Academic
_computing_structure_refinement TOPAS-Academic
_computing_structure_solution TOPAS-Academic
_diffrn_ambient_temperature 300
_diffrn_detector 'NaI scintillation counter'
_diffrn_measurement_device_type 'Huber diffractometer'
_diffrn_radiation_monochromator 'Si(111) channel cut'
_diffrn_radiation_type synchrotron
_diffrn_radiation_wavelength .696677
_diffrn_source synchrotron
_exptl_absorpt_coefficient_mu 17.7884
_exptl_absorpt_correction_type none
_pd_block_diffractogram_id C4H8NiO16Ru2-profile
_pd_char_colour red-brown
_pd_instr_location
;
X16C, National Synchrotron Light Source, Brookhaven National Laboratory
;
_pd_meas_2theta_range_inc .005
_pd_meas_2theta_range_max 52.000
_pd_meas_2theta_range_min 2.000
_pd_meas_number_of_points 10001
_pd_meas_scan_method step
_pd_proc_2theta_range_inc 0.005
_pd_proc_2theta_range_max 52.0
_pd_proc_2theta_range_min 2.0
_pd_proc_ls_background_function
;
Chebyshev polynomial with 16 coefficients
;
_pd_proc_ls_pref_orient_corr
;
none
;
_pd_proc_ls_profile_function
;
Simple_Axial_model function with Rp=9999,Rs=330 in TOPAS-Academic
;
_pd_proc_ls_prof_R_factor 0.053
_pd_proc_ls_prof_wR_expected 0.033
_pd_proc_ls_prof_wR_factor 0.066
_pd_proc_wavelength .696677
_pd_spec_mounting
;
capillary
;
_pd_spec_mount_mode transmission
_pd_spec_shape cylinder
_refine_ls_extinction_method none
_refine_ls_goodness_of_fit_all 2.017
_refine_ls_hydrogen_treatment undef
_refine_ls_number_parameters 68
_refine_ls_R_I_factor 0.026
_refine_ls_shift/su_max <.001
_refine_ls_weighting_details 1/(sigma*sigma)
_refine_ls_weighting_scheme sigma
_cod_data_source_file ic701318q-file002.cif
_cod_data_source_block C4H8NiO16Ru2
_cod_original_cell_volume 1710.4(1)
_cod_original_formula_sum 'C4 H8 Ni O16 Ru2 solvent'
_cod_database_code 4338993

loop_
_symmetry_equiv_pos_site_id
_symmetry_equiv_pos_as_xyz
1 'x, y, z'
2 '-x, y+1/2, -z+1/2'
3 '-x+1/2, -y+1/2, z'
4 'x+1/2, -y, -z+1/2'
5 '-x, -y, -z'
6 'x, -y+1/2, z+1/2'
7 'x+1/2, y+1/2, -z'
8 '-x+1/2, y, z+1/2'

loop_
_atom_site_label
_atom_site_type_symbol
_atom_site_symmetry_multiplicity
_atom_site_fract_x
_atom_site_fract_y
_atom_site_fract_z
_atom_site_occupancy
_atom_site_B_iso_or_equiv
Ni2 Ni 4 0.25 0.25 0.68706(18) 1 1.34(5)
O11 O 8 0.15882(35) 0.37401(63) 0.18027(63) 1 1.2(1)
O12 O 8 0.29123(32) 0.37744(59) 0.33455(58) 1 1.2(1)
O13 O 8 0.06763(30) 0.49589(49) 0.95027(47) 1.4602(94) 5.0(2)
O14 O 8 0.69229(84) 0.1591(16) 0.1671(24) 0.974(28) 29(2)
O15 O 8 0.2351(21) 0.6590(25) 0.0965(33) 0.885(31) 50(3)
Ru1 Ru 8 -0.0154421 0.05863923 0.09437187 1 0.87(2)
C3 C 8 -0.1409917 -0.08588114 -0.02937301 1 1.0(2)
O4 O 8 -0.1224299 -0.006529351 0.07208296 1 1.03(7)
O5 O 8 -0.09154566 -0.1238078 -0.1166608 1 1.03(7)
O6 O 8 -0.2054617 -0.1251512 -0.04280415 1 1.3(2)
C7 C 8 0.02916002 -0.2376691 0.1437615 1 1.0(2)
O8 O 8 0.006685191 -0.1217095 0.2034614 1 1.03(7)
O9 O 8 0.03756939 -0.238988 0.01471768 1 1.03(7)
O10 O 8 0.04249376 -0.3463459 0.2094981 1 1.5(2)

loop_
_geom_angle_atom_site_label_1
_geom_angle_atom_site_label_2
_geom_angle_atom_site_label_3
_geom_angle
_geom_angle_site_symmetry_1
_geom_angle_site_symmetry_2
_geom_angle_site_symmetry_3
_geom_angle_publ_flag
O6 C3 O4 119.97 1_555 1_555 1_555 no
O6 C3 O5 119.97 1_555 1_555 1_555 no
O4 C3 O5 120.06 1_555 1_555 1_555 no
O10 C7 O8 119.97 1_555 1_555 1_555 no
O10 C7 O9 119.98 1_555 1_555 1_555 no
O8 C7 O9 120.06 1_555 1_555 1_555 no
C3 O4 Ru1 119.97 1_555 1_555 1_555 no
C3 O5 Ru1 119.97 1_555 1_555 5_555 no
C3 O6 Ni2 128.86 1_555 1_555 1_555 no
C7 O8 Ru1 119.97 1_555 1_555 1_555 no
C7 O9 Ru1 119.97 1_555 1_555 5_555 no
C7 O10 Ru1 139.55 1_555 1_555 2_545 no
O11 Ni2 O11 176.14 1_555 1_555 3_445 no
O11 Ni2 O6 88.78 1_555 1_555 1_555 no
O11 Ni2 O6 88.47 1_555 1_555 3_445 no
O11 Ni2 O12 89.47 1_555 1_555 1_555 no
O11 Ni2 O12 93.33 1_555 1_555 3_445 no
O11 Ni2 O6 88.47 3_445 1_555 1_555 no
O11 Ni2 O6 88.78 3_445 1_555 3_445 no
O11 Ni2 O12 93.33 3_445 1_555 1_555 no
O11 Ni2 O12 89.47 3_445 1_555 3_445 no
O6 Ni2 O6 88.90 1_555 1_555 3_445 no
O6 Ni2 O12 178.00 1_555 1_555 1_555 no
O6 Ni2 O12 92.03 1_555 1_555 3_445 no
O6 Ni2 O12 92.03 3_445 1_555 1_555 no
O6 Ni2 O12 178.00 3_445 1_555 3_445 no
O12 Ni2 O12 87.10 1_555 1_555 3_445 no
O4 Ru1 O8 90.00 1_555 1_555 1_555 no
O4 Ru1 O5 180.00 1_555 1_555 5_555 no
O4 Ru1 O9 90.00 1_555 1_555 5_555 no
O4 Ru1 O10 90.32 1_555 1_555 2_555 no
O4 Ru1 Ru1 90.00 1_555 1_555 5_555 no
O8 Ru1 O5 90.00 1_555 1_555 5_555 no
O8 Ru1 O9 180.00 1_555 1_555 5_555 no
O8 Ru1 O10 84.18 1_555 1_555 2_555 no
O8 Ru1 Ru1 90.00 1_555 1_555 5_555 no
O5 Ru1 O9 90.00 5_555 1_555 5_555 no
O5 Ru1 O10 89.68 5_555 1_555 2_555 no
O5 Ru1 Ru1 90.00 5_555 1_555 5_555 no
O9 Ru1 O10 95.82 5_555 1_555 2_555 no
O9 Ru1 Ru1 90.00 5_555 1_555 5_555 no
O10 Ru1 Ru1 174.17 2_555 1_555 5_555 no

loop_
_geom_bond_atom_site_label_1
_geom_bond_atom_site_label_2
_geom_bond_distance
_geom_bond_site_symmetry_1
_geom_bond_site_symmetry_2
_geom_bond_publ_flag
C3 O6 1.237 1_555 1_555 no
C3 O4 1.305 1_555 1_555 no
C3 O5 1.305 1_555 1_555 no
C7 O10 1.237 1_555 1_555 no
C7 O8 1.306 1_555 1_555 no
C7 O9 1.306 1_555 1_555 no
O4 C3 1.305 1_555 1_555 no
O4 Ru1 2.052 1_555 1_555 no
O5 C3 1.305 1_555 1_555 no
O5 Ru1 2.052 1_555 5_555 no
O6 C3 1.237 1_555 1_555 no
O6 Ni2 2.030 1_555 1_555 no
O8 C7 1.306 1_555 1_555 no
O8 Ru1 2.052 1_555 1_555 no
O9 C7 1.306 1_555 1_555 no
O9 Ru1 2.052 1_555 5_555 no
O10 C7 1.237 1_555 1_555 no
O10 Ru1 2.217 1_555 2_545 no
O11 Ni2 2.026 1_555 1_555 no
O12 Ni2 2.045 1_555 1_555 no
Ni2 O11 2.026 1_555 1_555 no
Ni2 O11 2.026 1_555 3_445 no
Ni2 O6 2.030 1_555 1_555 no
Ni2 O6 2.030 1_555 3_445 no
Ni2 O12 2.045 1_555 1_555 no
Ni2 O12 2.045 1_555 3_445 no
Ru1 O4 2.052 1_555 1_555 no
Ru1 O8 2.052 1_555 1_555 no
Ru1 O5 2.052 1_555 5_555 no
Ru1 O9 2.052 1_555 5_555 no
Ru1 O10 2.217 1_555 2_555 no
Ru1 Ru1 2.262 1_555 5_555 no
